data_7045234
loop_
_publ_author_name
'Chen, Lei'
'Zhou, Jianjun'
'Cui, Hui-Hui'
'Yuan, Ai-Hua'
'Wang, Zhenxing'
'Zhang, Yi-Quan'
'Ouyang, Zhong-Wen'
'Song, You'

_publ_section_title
;
 Slow magnetic relaxation influenced by change of symmetry from ideal
 C<sub>i</sub> to D<sub>3d</sub> in cobalt(ii)-based single-ion magnets.
;
_journal_issue 8
_journal_name_full 'Dalton transactions (Cambridge, England : 2003)'
_journal_page_first 2506
_journal_page_last 2510
_journal_paper_doi 10.1039/c7dt04651k
_journal_volume 47
_journal_year 2018
_chemical_formula_sum 'C66.6 H64.9 B2 Co N12.3'
_chemical_formula_weight 1118.15
_space_group_crystal_system monoclinic
_space_group_IT_number 15
_space_group_name_Hall '-C 2yc'
_space_group_name_H-M_alt 'C 1 2/c 1'
_symmetry_space_group_name_Hall '-C 2yc'
_symmetry_space_group_name_H-M 'C 1 2/c 1'
_atom_sites_solution_hydrogens mixed
_audit_creation_method SHELXL-2016/6
_audit_update_record
;
2017-12-19 deposited with the CCDC.
2018-01-09 downloaded from the CCDC.
;
_cell_angle_alpha 90
_cell_angle_beta 118.421(2)
_cell_angle_gamma 90
_cell_formula_units_Z 4
_cell_length_a 23.170(4)
_cell_length_b 13.301(2)
_cell_length_c 21.712(3)
_cell_measurement_reflns_used 14456
_cell_measurement_temperature 123(2)
_cell_measurement_theta_max 27.348
_cell_measurement_theta_min 2.422
_cell_volume 5884.8(16)
_computing_cell_refinement 'Bruker SMART'
_computing_data_collection 'Bruker SMART'
_computing_data_reduction 'Bruker SAINT'
_computing_molecular_graphics 'DIMOND(Brandenburg & Putz, 2005)'
_computing_publication_material 'Bruker SHELXTL'
_computing_structure_refinement 'SHELXL-2016/6 (Sheldrick, 2016)'
_computing_structure_solution 'SHELXS-97 (Sheldrick, 1990)'
_diffrn_ambient_temperature 123(2)
_diffrn_measured_fraction_theta_full 0.998
_diffrn_measured_fraction_theta_max 0.995
_diffrn_measurement_device_type 'CCD area detector'
_diffrn_radiation_type MoK\a
_diffrn_radiation_wavelength 0.71073
_diffrn_reflns_av_R_equivalents 0.0355
_diffrn_reflns_av_unetI/netI 0.0266
_diffrn_reflns_Laue_measured_fraction_full 0.998
_diffrn_reflns_Laue_measured_fraction_max 0.995
_diffrn_reflns_limit_h_max 29
_diffrn_reflns_limit_h_min -29
_diffrn_reflns_limit_k_max 17
_diffrn_reflns_limit_k_min -17
_diffrn_reflns_limit_l_max 28
_diffrn_reflns_limit_l_min -28
_diffrn_reflns_number 38279
_diffrn_reflns_point_group_measured_fraction_full 0.998
_diffrn_reflns_point_group_measured_fraction_max 0.995
_diffrn_reflns_theta_full 25.242
_diffrn_reflns_theta_max 27.456
_diffrn_reflns_theta_min 2.344
_exptl_absorpt_coefficient_mu 0.345
_exptl_absorpt_correction_T_max 0.871
_exptl_absorpt_correction_T_min 0.853
_exptl_absorpt_correction_type multi-scan
_exptl_crystal_colour pink
_exptl_crystal_density_diffrn 1.262
_exptl_crystal_description block
_exptl_crystal_F_000 2350
_exptl_crystal_size_max 0.470
_exptl_crystal_size_mid 0.440
_exptl_crystal_size_min 0.410
_refine_diff_density_max 0.312
_refine_diff_density_min -0.396
_refine_diff_density_rms 0.046
_refine_ls_extinction_method none
_refine_ls_goodness_of_fit_ref 1.040
_refine_ls_hydrogen_treatment mixed
_refine_ls_matrix_type full
_refine_ls_number_parameters 408
_refine_ls_number_reflns 6700
_refine_ls_number_restraints 60
_refine_ls_restrained_S_all 1.035
_refine_ls_R_factor_all 0.0488
_refine_ls_R_factor_gt 0.0372
_refine_ls_shift/su_max 0.000
_refine_ls_shift/su_mean 0.000
_refine_ls_structure_factor_coef Fsqd
_refine_ls_weighting_details 'w=1/[\s^2^(Fo^2^)+(0.0280P)^2^+7.5850P] where P=(Fo^2^+2Fc^2^)/3'
_refine_ls_weighting_scheme calc
_refine_ls_wR_factor_gt 0.0837
_refine_ls_wR_factor_ref 0.0887
_reflns_Friedel_coverage 0.000
_reflns_number_gt 5552
_reflns_number_total 6700
_reflns_threshold_expression 'I > 2\s(I)'
_cod_data_source_file c7dt04651k2.cif
_cod_data_source_block 1_CCDC1
_cod_depositor_comments 'Adding full bibliography for 7045233--7045234.cif.'
_cod_original_cell_volume 5884.7(16)
_cod_original_formula_sum 'C66.60 H64.90 B2 Co N12.30'
_cod_database_code 7045234
_shelx_shelxl_version_number 2016/6
_shelx_space_group_comment
;
The symmetry employed for this shelxl refinement is uniquely defined
by the following loop, which should always be used as a source of
symmetry information in preference to the above space-group names.
They are only intended as comments.
;
_shelx_estimated_absorpt_t_min 0.855
_shelx_estimated_absorpt_t_max 0.872

loop_
_space_group_symop_operation_xyz
'x, y, z'
'-x, y, -z+1/2'
'x+1/2, y+1/2, z'
'-x+1/2, y+1/2, -z+1/2'
'-x, -y, -z'
'x, -y, z-1/2'
'-x+1/2, -y+1/2, -z'
'x+1/2, -y+1/2, z-1/2'

loop_
_atom_site_label
_atom_site_type_symbol
_atom_site_fract_x
_atom_site_fract_y
_atom_site_fract_z
_atom_site_U_iso_or_equiv
_atom_site_adp_type
_atom_site_occupancy
_atom_site_site_symmetry_order
_atom_site_calc_flag
_atom_site_refinement_flags_posn
_atom_site_refinement_flags_adp
_atom_site_refinement_flags_occupancy
_atom_site_disorder_assembly
_atom_site_disorder_group
Co1 Co 0.250000 0.750000 0.500000 0.01801(8) Uani 1 2 d S . P . .
N1 N 0.22489(6) 0.60357(9) 0.45261(7) 0.0231(3) Uani 1 1 d . . . . .
N2 N 0.23533(8) 0.45367(10) 0.41624(7) 0.0318(3) Uani 1 1 d . . . . .
H2 H 0.251280 0.403909 0.402222 0.038 Uiso 1 1 calc R U . . .
N3 N 0.32404(7) 0.76933(9) 0.46589(7) 0.0251(3) Uani 1 1 d . . . . .
N5 N 0.17963(7) 0.81924(10) 0.40185(7) 0.0269(3) Uani 1 1 d . . . . .
N6B N 0.1243(10) 0.8393(18) 0.2886(12) 0.049(3) Uani 0.5 1 d . . P A 2
H6B H 0.105127 0.826016 0.243493 0.059 Uiso 0.5 1 calc R U P A 2
B1 B 0.13793(9) 0.74640(13) 0.11219(9) 0.0239(3) Uani 1 1 d . . . . .
C1 C 0.26019(8) 0.54712(12) 0.43271(8) 0.0263(3) Uani 1 1 d . . . . .
H1 H 0.298012 0.569653 0.430390 0.032 Uiso 1 1 calc R U . . .
C2 C 0.17507(8) 0.54221(12) 0.44750(9) 0.0279(3) Uani 1 1 d . . . . .
H2A H 0.141413 0.561988 0.458156 0.033 Uiso 1 1 calc R U . . .
C3 C 0.18076(9) 0.44986(12) 0.42520(8) 0.0296(4) Uani 1 1 d . . . . .
H3 H 0.152692 0.393794 0.417347 0.036 Uiso 1 1 calc R U . . .
C5 C 0.31807(9) 0.82680(14) 0.41009(9) 0.0328(4) Uani 1 1 d . . . . .
C4 C 0.38704(9) 0.75073(14) 0.50277(10) 0.0337(4) Uani 1 1 d . . . . .
C7B C 0.1505(16) 0.771(2) 0.3402(17) 0.032(3) Uani 0.5 1 d . . P A 2
H7B H 0.148679 0.700558 0.334093 0.038 Uiso 0.5 1 calc R U P A 2
C8B C 0.1324(10) 0.9323(17) 0.3176(12) 0.056(3) Uani 0.5 1 d . . P A 2
H8B H 0.118739 0.994419 0.293260 0.067 Uiso 0.5 1 calc R U P A 2
C9B C 0.1632(9) 0.9193(19) 0.3871(13) 0.036(2) Uani 0.5 1 d . . P A 2
H9B H 0.172343 0.970715 0.420881 0.043 Uiso 0.5 1 calc R U P A 2
C10 C 0.11805(8) 0.67161(11) 0.15990(8) 0.0244(3) Uani 1 1 d . . . . .
C11 C 0.15704(8) 0.59080(12) 0.19876(9) 0.0290(3) Uani 1 1 d . . . . .
H11 H 0.198032 0.580102 0.199800 0.035 Uiso 1 1 calc R U . . .
C12 C 0.13806(9) 0.52534(13) 0.23604(9) 0.0330(4) Uani 1 1 d . . . . .
H12 H 0.166326 0.471952 0.262276 0.040 Uiso 1 1 calc R U . . .
C13 C 0.07852(9) 0.53763(14) 0.23504(9) 0.0358(4) Uani 1 1 d . . . . .
H13 H 0.065702 0.493608 0.260823 0.043 Uiso 1 1 calc R U . . .
C14 C 0.03781(9) 0.61508(16) 0.19591(9) 0.0382(4) Uani 1 1 d . . . . .
H14 H -0.003834 0.623677 0.193711 0.046 Uiso 1 1 calc R U . . .
C15 C 0.05786(8) 0.68042(14) 0.15976(8) 0.0317(4) Uani 1 1 d . . . . .
H15 H 0.029272 0.733612 0.133712 0.038 Uiso 1 1 calc R U . . .
C16 C 0.21627(8) 0.73402(11) 0.13615(8) 0.0245(3) Uani 1 1 d . . . . .
C17 C 0.26490(8) 0.75208(12) 0.20565(8) 0.0288(3) Uani 1 1 d . . . . .
H17 H 0.251458 0.769124 0.239395 0.035 Uiso 1 1 calc R U . . .
C18 C 0.33161(8) 0.74606(13) 0.22697(9) 0.0320(4) Uani 1 1 d . . . . .
H18 H 0.362630 0.760462 0.274171 0.038 Uiso 1 1 calc R U . . .
C19 C 0.35304(9) 0.71911(13) 0.17960(10) 0.0343(4) Uani 1 1 d . . . . .
H19 H 0.398617 0.715229 0.193863 0.041 Uiso 1 1 calc R U . . .
C20 C 0.30696(9) 0.69789(12) 0.11109(10) 0.0333(4) Uani 1 1 d . . . . .
H20 H 0.320913 0.677862 0.078273 0.040 Uiso 1 1 calc R U . . .
C21 C 0.24019(8) 0.70587(11) 0.09021(9) 0.0279(3) Uani 1 1 d . . . . .
H21 H 0.209561 0.691635 0.042840 0.034 Uiso 1 1 calc R U . . .
C22 C 0.09404(7) 0.71289(12) 0.02966(8) 0.0241(3) Uani 1 1 d . . . . .
C23 C 0.06972(8) 0.61498(12) 0.00903(8) 0.0262(3) Uani 1 1 d . . . . .
H23 H 0.077900 0.566270 0.044254 0.031 Uiso 1 1 calc R U . . .
C24 C 0.03413(8) 0.58643(13) -0.06088(9) 0.0309(4) Uani 1 1 d . . . . .
H24 H 0.018716 0.519318 -0.072579 0.037 Uiso 1 1 calc R U . . .
C25 C 0.02119(8) 0.65595(15) -0.11342(9) 0.0340(4) Uani 1 1 d . . . . .
H25 H -0.003572 0.637210 -0.161245 0.041 Uiso 1 1 calc R U . . .
C26 C 0.04479(9) 0.75300(14) -0.09535(9) 0.0345(4) Uani 1 1 d . . . . .
H26 H 0.036524 0.801149 -0.130922 0.041 Uiso 1 1 calc R U . . .
C27 C 0.08056(8) 0.78018(13) -0.02529(9) 0.0308(4) Uani 1 1 d . . . . .
H27 H 0.096532 0.847095 -0.014154 0.037 Uiso 1 1 calc R U . . .
C28 C 0.12036(8) 0.86462(12) 0.12072(8) 0.0262(3) Uani 1 1 d . . . . .
C29 C 0.05542(9) 0.90024(14) 0.08631(10) 0.0411(5) Uani 1 1 d . . . . .
H29 H 0.021668 0.854775 0.057541 0.049 Uiso 1 1 calc R U . . .
C30 C 0.03793(10) 0.99832(15) 0.09209(11) 0.0466(5) Uani 1 1 d . . . . .
H30 H -0.006848 1.018093 0.068091 0.056 Uiso 1 1 calc R U . . .
C31 C 0.08542(10) 1.06680(14) 0.13256(10) 0.0406(4) Uani 1 1 d . . . . .
H31 H 0.073885 1.134018 0.136785 0.049 Uiso 1 1 calc R U . . .
C32 C 0.14973(9) 1.03637(13) 0.16671(10) 0.0376(4) Uani 1 1 d . . . . .
H32 H 0.183139 1.083091 0.194273 0.045 Uiso 1 1 calc R U . . .
C33 C 0.16633(8) 0.93717(13) 0.16119(9) 0.0294(3) Uani 1 1 d . . . . .
H33 H 0.211192 0.918071 0.186235 0.035 Uiso 1 1 calc R U . . .
C6 C 0.37741(9) 0.84230(14) 0.41478(10) 0.0341(4) Uani 1 1 d . . . . .
N1S N 0.000000 1.0839(16) 0.250000 0.129(6) Uani 0.3 2 d S T P . .
C1S C -0.0012(12) 1.0004(14) 0.2344(11) 0.071(5) Uiso 0.15 1 d . . P B -1
C2S C -0.0153(13) 0.9047(19) 0.1999(13) 0.104(7) Uiso 0.15 1 d . . P B -1
H2SA H 0.017496 0.886158 0.186965 0.156 Uiso 0.15 1 d R U P B -1
H2SB H -0.057294 0.908608 0.158665 0.156 Uiso 0.15 1 d R U P B -1
H2SC H -0.016964 0.855008 0.231155 0.156 Uiso 0.15 1 d R U P B -1
N4 N 0.42101(8) 0.79385(12) 0.47349(10) 0.0398(4) Uani 1 1 d . . . . .
H4 H 0.4064(10) 0.7149(16) 0.5435(11) 0.039(5) Uiso 1 1 d . . . . .
H5 H 0.2766(11) 0.8529(16) 0.3751(11) 0.045(6) Uiso 1 1 d . . . . .
H4A H 0.4646(12) 0.7898(18) 0.4905(12) 0.056(7) Uiso 1 1 d . . . . .
H6 H 0.3878(11) 0.8787(17) 0.3866(11) 0.050(6) Uiso 1 1 d . . . . .
N6A N 0.1405(10) 0.8468(18) 0.2878(12) 0.049(3) Uani 0.5 1 d . . P A 1
H6A H 0.123750 0.833667 0.242772 0.059 Uiso 0.5 1 calc R U P A 1
C8A C 0.1512(10) 0.9398(17) 0.3176(12) 0.056(3) Uani 0.5 1 d . . P A 1
H8A H 0.141924 1.003000 0.294481 0.067 Uiso 0.5 1 calc R U P A 1
C9A C 0.1782(10) 0.9224(19) 0.3876(13) 0.036(2) Uani 0.5 1 d . . P A 1
H9A H 0.193964 0.973565 0.422299 0.043 Uiso 0.5 1 calc R U P A 1
C7A C 0.1601(16) 0.779(2) 0.3395(17) 0.032(3) Uani 0.5 1 d . . P A 1
H7A H 0.159919 0.708557 0.331980 0.038 Uiso 0.5 1 calc R U P A 1

loop_
_atom_site_aniso_label
_atom_site_aniso_U_11
_atom_site_aniso_U_22
_atom_site_aniso_U_33
_atom_site_aniso_U_23
_atom_site_aniso_U_13
_atom_site_aniso_U_12
Co1 0.02292(14) 0.01355(13) 0.02049(14) -0.00296(11) 0.01272(11) -0.00196(11)
N1 0.0293(7) 0.0183(6) 0.0232(6) -0.0025(5) 0.0138(6) -0.0023(5)
N2 0.0486(9) 0.0181(7) 0.0296(7) -0.0058(6) 0.0194(7) 0.0021(6)
N3 0.0305(7) 0.0212(7) 0.0299(7) -0.0063(5) 0.0193(6) -0.0048(5)
N5 0.0346(7) 0.0214(6) 0.0234(6) -0.0011(5) 0.0126(6) 0.0029(6)
N6B 0.079(8) 0.039(3) 0.0212(9) 0.0007(14) 0.017(4) 0.006(5)
B1 0.0261(8) 0.0191(8) 0.0229(8) 0.0005(7) 0.0086(7) 0.0001(7)
C1 0.0336(9) 0.0210(7) 0.0261(8) -0.0053(6) 0.0158(7) -0.0013(6)
C2 0.0353(9) 0.0213(8) 0.0305(8) -0.0050(6) 0.0186(7) -0.0069(7)
C3 0.0439(10) 0.0185(7) 0.0282(8) -0.0042(6) 0.0187(8) -0.0088(7)
C5 0.0375(10) 0.0394(10) 0.0271(8) -0.0029(7) 0.0200(8) -0.0076(8)
C4 0.0309(9) 0.0284(8) 0.0480(11) 0.0068(8) 0.0239(8) 0.0022(7)
C7B 0.038(7) 0.027(4) 0.0266(10) -0.0033(19) 0.012(3) -0.002(4)
C8B 0.098(10) 0.029(3) 0.0323(11) 0.0071(15) 0.025(5) 0.012(5)
C9B 0.054(7) 0.0242(14) 0.0281(9) 0.0013(10) 0.018(4) 0.009(4)
C10 0.0289(8) 0.0214(7) 0.0202(7) -0.0041(6) 0.0096(6) -0.0029(6)
C11 0.0297(8) 0.0234(8) 0.0332(9) 0.0014(7) 0.0144(7) -0.0022(6)
C12 0.0422(10) 0.0242(8) 0.0295(9) 0.0012(7) 0.0145(8) -0.0045(7)
C13 0.0446(10) 0.0414(10) 0.0239(8) -0.0056(7) 0.0184(8) -0.0156(8)
C14 0.0337(9) 0.0580(12) 0.0269(9) -0.0046(8) 0.0177(8) -0.0049(9)
C15 0.0319(9) 0.0406(10) 0.0215(8) -0.0003(7) 0.0119(7) 0.0044(7)
C16 0.0289(8) 0.0132(7) 0.0295(8) 0.0043(6) 0.0122(7) -0.0007(6)
C17 0.0328(8) 0.0238(8) 0.0282(8) 0.0065(7) 0.0132(7) -0.0016(7)
C18 0.0297(8) 0.0255(8) 0.0329(9) 0.0087(7) 0.0084(7) -0.0024(7)
C19 0.0281(9) 0.0238(8) 0.0486(11) 0.0093(8) 0.0164(8) 0.0032(7)
C20 0.0384(10) 0.0206(8) 0.0469(10) 0.0026(7) 0.0252(9) 0.0043(7)
C21 0.0335(9) 0.0159(7) 0.0323(8) 0.0011(6) 0.0140(7) 0.0015(6)
C22 0.0219(7) 0.0235(7) 0.0259(8) 0.0009(6) 0.0105(6) 0.0014(6)
C23 0.0276(8) 0.0252(8) 0.0294(8) -0.0009(6) 0.0164(7) 0.0012(6)
C24 0.0295(8) 0.0317(9) 0.0357(9) -0.0109(7) 0.0188(8) -0.0040(7)
C25 0.0278(9) 0.0485(11) 0.0256(8) -0.0080(8) 0.0126(7) -0.0004(8)
C26 0.0330(9) 0.0424(10) 0.0271(8) 0.0072(8) 0.0135(7) 0.0048(8)
C27 0.0320(9) 0.0277(8) 0.0290(8) 0.0026(7) 0.0114(7) -0.0013(7)
C28 0.0305(8) 0.0215(8) 0.0235(8) 0.0010(6) 0.0103(7) 0.0015(6)
C29 0.0335(10) 0.0273(9) 0.0426(11) -0.0079(8) 0.0021(8) 0.0033(7)
C30 0.0393(11) 0.0338(10) 0.0448(11) -0.0051(9) 0.0023(9) 0.0132(8)
C31 0.0487(11) 0.0237(9) 0.0406(10) -0.0051(8) 0.0140(9) 0.0066(8)
C32 0.0399(10) 0.0275(9) 0.0450(11) -0.0129(8) 0.0198(9) -0.0057(8)
C33 0.0292(8) 0.0277(8) 0.0327(9) -0.0042(7) 0.0159(7) -0.0010(7)
C6 0.0433(10) 0.0332(9) 0.0371(10) -0.0041(8) 0.0282(9) -0.0079(8)
N1S 0.126(14) 0.157(17) 0.109(12) 0.000 0.059(11) 0.000
N4 0.0335(9) 0.0352(8) 0.0635(11) 0.0013(8) 0.0334(8) -0.0019(7)
N6A 0.079(8) 0.039(3) 0.0212(9) 0.0007(14) 0.017(4) 0.006(5)
C8A 0.098(10) 0.029(3) 0.0323(11) 0.0071(15) 0.025(5) 0.012(5)
C9A 0.054(7) 0.0242(14) 0.0281(9) 0.0013(10) 0.018(4) 0.009(4)
C7A 0.038(7) 0.027(4) 0.0266(10) -0.0033(19) 0.012(3) -0.002(4)

loop_
_atom_type_symbol
_atom_type_description
_atom_type_scat_dispersion_real
_atom_type_scat_dispersion_imag
_atom_type_scat_source
C C 0.0033 0.0016 'International Tables Vol C Tables 4.2.6.8 and 6.1.1.4'
H H 0.0000 0.0000 'International Tables Vol C Tables 4.2.6.8 and 6.1.1.4'
B B 0.0013 0.0007 'International Tables Vol C Tables 4.2.6.8 and 6.1.1.4'
N N 0.0061 0.0033 'International Tables Vol C Tables 4.2.6.8 and 6.1.1.4'
Co Co 0.3494 0.9721 'International Tables Vol C Tables 4.2.6.8 and 6.1.1.4'

loop_
_geom_angle_atom_site_label_1
_geom_angle_atom_site_label_2
_geom_angle_atom_site_label_3
_geom_angle
_geom_angle_site_symmetry_1
_geom_angle_site_symmetry_3
N1 Co1 N1 180.0 7_566 .
N1 Co1 N5 89.50(5) 7_566 .
N1 Co1 N5 90.50(5) . .
N1 Co1 N5 90.50(5) 7_566 7_566
N1 Co1 N5 89.50(5) . 7_566
N5 Co1 N5 180.0 . 7_566
N1 Co1 N3 91.24(5) 7_566 7_566
N1 Co1 N3 88.76(5) . 7_566
N5 Co1 N3 92.22(5) . 7_566
N5 Co1 N3 87.78(5) 7_566 7_566
N1 Co1 N3 88.76(5) 7_566 .
N1 Co1 N3 91.24(5) . .
N5 Co1 N3 87.79(5) . .
N5 Co1 N3 92.21(5) 7_566 .
N3 Co1 N3 180.0 7_566 .
C1 N1 C2 105.20(13) . .
C1 N1 Co1 126.95(11) . .
C2 N1 Co1 127.03(10) . .
C1 N2 C3 107.71(13) . .
C4 N3 C5 104.92(14) . .
C4 N3 Co1 126.61(12) . .
C5 N3 Co1 126.53(12) . .
C7B N5 C9B 105.9(18) . .
C7A N5 C9A 102.1(17) . .
C7A N5 Co1 124.3(15) . .
C7B N5 Co1 124.3(15) . .
C9B N5 Co1 129.1(11) . .
C9A N5 Co1 123.9(10) . .
C7B N6B C8B 109(2) . .
C16 B1 C22 109.57(13) . .
C16 B1 C10 109.70(13) . .
C22 B1 C10 107.90(13) . .
C16 B1 C28 110.70(13) . .
C22 B1 C28 108.75(12) . .
C10 B1 C28 110.16(13) . .
N1 C1 N2 110.96(15) . .
C3 C2 N1 110.34(15) . .
C2 C3 N2 105.78(14) . .
C6 C5 N3 110.24(17) . .
N3 C4 N4 111.13(17) . .
N5 C7B N6B 109(3) . .
C9B C8B N6B 107(2) . .
C8B C9B N5 109(2) . .
C15 C10 C11 115.00(15) . .
C15 C10 B1 121.58(14) . .
C11 C10 B1 123.24(14) . .
C12 C11 C10 122.56(16) . .
C13 C12 C11 120.41(17) . .
C12 C13 C14 118.88(16) . .
C13 C14 C15 119.95(17) . .
C14 C15 C10 123.17(17) . .
C21 C16 C17 114.94(15) . .
C21 C16 B1 123.57(14) . .
C17 C16 B1 121.49(14) . .
C18 C17 C16 122.88(16) . .
C19 C18 C17 120.19(16) . .
C18 C19 C20 118.97(16) . .
C19 C20 C21 120.16(17) . .
C20 C21 C16 122.82(16) . .
C27 C22 C23 115.29(15) . .
C27 C22 B1 121.69(14) . .
C23 C22 B1 122.98(14) . .
C24 C23 C22 122.69(15) . .
C25 C24 C23 119.96(16) . .
C26 C25 C24 119.18(16) . .
C25 C26 C27 120.15(16) . .
C26 C27 C22 122.71(16) . .
C33 C28 C29 113.88(15) . .
C33 C28 B1 124.91(14) . .
C29 C28 B1 121.22(14) . .
C30 C29 C28 123.56(17) . .
C31 C30 C29 120.03(18) . .
C32 C31 C30 118.86(17) . .
C31 C32 C33 120.36(17) . .
C28 C33 C32 123.29(16) . .
C5 C6 N4 106.02(16) . .
N1S C1S C2S 167(2) . .
C4 N4 C6 107.69(16) . .
C7A N6A C8A 107(2) . .
C9A C8A N6A 105(2) . .
C8A C9A N5 111(2) . .
N5 C7A N6A 114(3) . .

loop_
_geom_bond_atom_site_label_1
_geom_bond_atom_site_label_2
_geom_bond_distance
_geom_bond_site_symmetry_2
Co1 N1 2.1495(13) 7_566
Co1 N1 2.1496(13) .
Co1 N5 2.1772(13) .
Co1 N5 2.1772(13) 7_566
Co1 N3 2.1834(13) 7_566
Co1 N3 2.1834(13) .
N1 C1 1.325(2) .
N1 C2 1.374(2) .
N2 C1 1.345(2) .
N2 C3 1.369(2) .
N3 C4 1.312(2) .
N3 C5 1.382(2) .
N5 C7A 1.32(3) .
N5 C7B 1.34(3) .
N5 C9B 1.38(2) .
N5 C9A 1.40(2) .
N6B C7B 1.34(3) .
N6B C8B 1.36(3) .
B1 C16 1.641(2) .
B1 C22 1.646(2) .
B1 C10 1.652(2) .
B1 C28 1.657(2) .
C2 C3 1.350(2) .
C5 C6 1.345(3) .
C4 N4 1.352(2) .
C8B C9B 1.34(3) .
C10 C15 1.398(2) .
C10 C11 1.399(2) .
C11 C12 1.395(2) .
C12 C13 1.379(3) .
C13 C14 1.382(3) .
C14 C15 1.391(3) .
C16 C21 1.403(2) .
C16 C17 1.409(2) .
C17 C18 1.389(2) .
C18 C19 1.385(3) .
C19 C20 1.386(3) .
C20 C21 1.394(2) .
C22 C27 1.403(2) .
C22 C23 1.405(2) .
C23 C24 1.392(2) .
C24 C25 1.386(3) .
C25 C26 1.384(3) .
C26 C27 1.390(2) .
C28 C33 1.395(2) .
C28 C29 1.406(2) .
C29 C30 1.389(3) .
C30 C31 1.376(3) .
C31 C32 1.372(3) .
C32 C33 1.395(2) .
C6 N4 1.355(3) .
N1S C1S 1.16(2) .
C1S C2S 1.43(3) .
N6A C7A 1.34(3) .
N6A C8A 1.36(3) .
C8A C9A 1.36(3) .
